data_4003857
loop_
_publ_author_name
'Zhang, Keke'
'Sun, Changquan Calvin'
'Liu, Yu'
'Wang, Chenguang'
'Shi, Peng'
'Xu, Jun'
'Wu, Songgu'
'Gong, Junbo'

_publ_section_title
;
 Structural Origins of Elastic and 2D Plastic Flexibility of Molecular
 Crystals Investigated with Two Polymorphs of Conformationally Rigid
 Coumarin
;
_journal_name_full 'Chemistry of Materials'
_journal_paper_doi 10.1021/acs.chemmater.0c04560
_journal_year 2021
_chemical_absolute_configuration ad
_chemical_formula_moiety 'C9 H6 O2'
_chemical_formula_sum 'C9 H6 O2'
_chemical_formula_weight 146.14
_space_group_crystal_system orthorhombic
_space_group_IT_number 29
_space_group_name_Hall 'P 2c -2ac'
_space_group_name_H-M_alt 'P c a 21'
_atom_sites_solution_hydrogens geom
_atom_sites_solution_primary dual
_audit_creation_date 2020-01-03
_audit_creation_method
;
Olex2 1.2-ac3
(compiled 2017.08.10 svn.r3458 for OlexSys, GUI svn.r5381)
;
_cell_angle_alpha 90
_cell_angle_beta 90
_cell_angle_gamma 90
_cell_formula_units_Z 4
_cell_length_a 15.5258(15)
_cell_length_b 5.6690(4)
_cell_length_c 7.9119(6)
_cell_measurement_reflns_used 1363
_cell_measurement_temperature 303.20(10)
_cell_measurement_theta_max 76.3590
_cell_measurement_theta_min 5.6680
_cell_volume 696.37(10)
_computing_cell_refinement 'CrysAlisPro 1.171.39.45g (Rigaku OD, 2018)'
_computing_data_collection 'CrysAlisPro 1.171.39.45g (Rigaku OD, 2018)'
_computing_data_reduction 'CrysAlisPro 1.171.39.45g (Rigaku OD, 2018)'
_computing_molecular_graphics 'Olex2 (Dolomanov et al., 2009)'
_computing_publication_material 'Olex2 (Dolomanov et al., 2009)'
_computing_structure_refinement 'ShelXL (Sheldrick, 2015)'
_computing_structure_solution 'ShelXT (Sheldrick, 2015)'
_diffrn_ambient_environment air
_diffrn_ambient_temperature 303.20(10)
_diffrn_detector 'CCD plate'
_diffrn_detector_type HyPix
_diffrn_measured_fraction_theta_full 0.972
_diffrn_measured_fraction_theta_max 0.918
_diffrn_measurement_details
;
List of Runs (angles in degrees, time in seconds):

  # Type    Start    End  Width  t~exp~   \w     \q     \k     \f   Frames
--------------------------------------------------------------------------
  1  \w    -22.00  59.00   0.50    0.08    --   45.12 -56.00-154.00  162
  2  \w     31.00 118.00   0.50    0.08    --   45.12  56.00 -12.00  174
  3  \w   -116.00 -79.00   0.50    0.30    -- -100.00  65.00 146.00   74
  4  \w   -111.00 -39.00   0.50    0.30    -- -100.00 116.00-138.00  144
  5  \w     95.00 166.00   0.50    0.30    --  107.61  56.00 -12.00  142
  6  \w    -92.00 -65.00   0.50    0.08    --  -45.12 125.00-180.00   54
  7  \w     93.00 118.00   0.50    0.08    --   45.12 125.00-150.00   50
  8  \w   -106.00 -71.00   0.50    0.30    -- -100.00  37.00-180.00   70
  9  \w   -117.00 -79.00   0.50    0.30    -- -100.00-125.00-180.00   76
 10  \w   -171.00-129.00   0.50    0.30    -- -100.00-125.00-180.00   84
 11  \w    -68.00 -35.00   0.50    0.30    -- -100.00  37.00-180.00   66
 12  \w     96.00 162.00   0.50    0.30    --  107.61  37.00  30.00  132
 13  \w     42.00 116.00   0.50    0.30    --  107.61-125.00-120.00  148
 14  \w     54.00 109.00   0.50    0.30    --  107.61 -99.00  30.00  110
;
_diffrn_measurement_device 'four-circle diffractometer'
_diffrn_measurement_device_type 'ROD, Synergy Custom system, HyPix'
_diffrn_measurement_method '\w scans'
_diffrn_orient_matrix_type 'CrysAlisPro convention (1999,Acta A55,543-557)'
_diffrn_orient_matrix_UB_11 0.2681953000
_diffrn_orient_matrix_UB_12 -0.0085633000
_diffrn_orient_matrix_UB_13 -0.0274135000
_diffrn_orient_matrix_UB_21 -0.0130456000
_diffrn_orient_matrix_UB_22 0.0663718000
_diffrn_orient_matrix_UB_23 -0.1442825000
_diffrn_orient_matrix_UB_31 0.0430322000
_diffrn_orient_matrix_UB_32 0.0731222000
_diffrn_orient_matrix_UB_33 0.1279495000
_diffrn_radiation_monochromator mirror
_diffrn_radiation_probe x-ray
_diffrn_radiation_type CuK\a
_diffrn_radiation_wavelength 1.54184
_diffrn_reflns_av_R_equivalents 0.0373
_diffrn_reflns_av_unetI/netI 0.0262
_diffrn_reflns_Laue_measured_fraction_full 0.972
_diffrn_reflns_Laue_measured_fraction_max 0.918
_diffrn_reflns_limit_h_max 19
_diffrn_reflns_limit_h_min -16
_diffrn_reflns_limit_k_max 6
_diffrn_reflns_limit_k_min -7
_diffrn_reflns_limit_l_max 6
_diffrn_reflns_limit_l_min -9
_diffrn_reflns_number 2850
_diffrn_reflns_point_group_measured_fraction_full 0.755
_diffrn_reflns_point_group_measured_fraction_max 0.701
_diffrn_reflns_theta_full 67.684
_diffrn_reflns_theta_max 77.115
_diffrn_reflns_theta_min 5.699
_diffrn_source 'Rotating-anode X-ray tube'
_diffrn_source_type 'Rigaku (Cu) X-ray Source'
_exptl_absorpt_coefficient_mu 0.816
_exptl_absorpt_correction_T_max 1.00000
_exptl_absorpt_correction_T_min 0.73178
_exptl_absorpt_correction_type multi-scan
_exptl_absorpt_process_details
;
CrysAlisPro 1.171.39.45g (Rigaku Oxford Diffraction, 2018)
Empirical absorption correction using spherical harmonics,
 implemented in SCALE3 ABSPACK scaling algorithm.
;
_exptl_crystal_colour colorless
_exptl_crystal_density_diffrn 1.394
_exptl_crystal_description plate
_exptl_crystal_F_000 304
_exptl_crystal_size_max 0.8
_exptl_crystal_size_mid 0.1
_exptl_crystal_size_min 0.05
_refine_diff_density_max 0.276
_refine_diff_density_min -0.352
_refine_diff_density_rms 0.084
_refine_ls_abs_structure_details
;
 Classical Flack method preferred over Parsons because s.u. lower.
;
_refine_ls_abs_structure_Flack 0.5(6)
_refine_ls_extinction_method none
_refine_ls_goodness_of_fit_ref 1.183
_refine_ls_hydrogen_treatment constr
_refine_ls_matrix_type full
_refine_ls_number_parameters 100
_refine_ls_number_reflns 1032
_refine_ls_number_restraints 1
_refine_ls_restrained_S_all 1.182
_refine_ls_R_factor_all 0.0728
_refine_ls_R_factor_gt 0.0689
_refine_ls_shift/su_max 0.000
_refine_ls_shift/su_mean 0.000
_refine_ls_structure_factor_coef Fsqd
_refine_ls_weighting_details 'w=1/[\s^2^(Fo^2^)+(0.1544P)^2^] where P=(Fo^2^+2Fc^2^)/3'
_refine_ls_weighting_scheme calc
_refine_ls_wR_factor_gt 0.1800
_refine_ls_wR_factor_ref 0.1998
_reflns_Friedel_coverage 0.418
_reflns_Friedel_fraction_full 0.499
_reflns_Friedel_fraction_max 0.448
_reflns_number_gt 935
_reflns_number_total 1032
_reflns_threshold_expression 'I > 2\s(I)'
_cod_data_source_file cm0c04560_si_006.cif
_cod_data_source_block 032328_zkkform1bentroom_rb
_cod_database_code 4003857
_shelx_shelxl_version_number 2018/1
_shelx_space_group_comment
;
The symmetry employed for this shelxl refinement is uniquely defined
by the following loop, which should always be used as a source of
symmetry information in preference to the above space-group names.
They are only intended as comments.
;
_reflns_odcompleteness_completeness 95.97
_reflns_odcompleteness_iscentric 1
_reflns_odcompleteness_theta 66.49
_olex2_refinement_description
;
1. Fixed Uiso
 At 1.2 times of:
  All C(H) groups
2.a Aromatic/amide H refined with riding coordinates:
 C3(H3), C2(H2), C6(H6), C7(H7), C9(H9), C8(H8)
;
_olex2_submission_special_instructions 'No special instructions were received'
_oxdiff_exptl_absorpt_empirical_details
;
Empirical correction (ABSPACK) includes:
- Absorption correction using spherical harmonics
- Frame scaling
;
_oxdiff_exptl_absorpt_empirical_full_max 1.626
_oxdiff_exptl_absorpt_empirical_full_min 0.378

loop_
_space_group_symop_operation_xyz
'x, y, z'
'-x, -y, z+1/2'
'x+1/2, -y, z'
'-x+1/2, y, z+1/2'

loop_
_atom_site_label
_atom_site_type_symbol
_atom_site_fract_x
_atom_site_fract_y
_atom_site_fract_z
_atom_site_U_iso_or_equiv
_atom_site_adp_type
_atom_site_occupancy
_atom_site_site_symmetry_order
_atom_site_calc_flag
_atom_site_refinement_flags_posn
_atom_site_refinement_flags_adp
_atom_site_refinement_flags_occupancy
_atom_site_disorder_assembly
_atom_site_disorder_group
O2 O 0.34555(19) 0.4994(4) 0.5802(4) 0.0606(8) Uani 1 1 d . . . . .
O1 O 0.2168(2) 0.4008(7) 0.6702(6) 0.0828(11) Uani 1 1 d . . . . .
C4 C 0.3699(2) 0.8558(6) 0.4208(5) 0.0514(9) Uani 1 1 d . . . . .
C5 C 0.4011(2) 0.6501(6) 0.4953(4) 0.0506(9) Uani 1 1 d . . . . .
C3 C 0.2797(3) 0.9059(7) 0.4338(5) 0.0592(10) Uani 1 1 d . . . . .
H3 H 0.257482 1.041755 0.384511 0.071 Uiso 1 1 calc R . . . .
C2 C 0.2273(2) 0.7583(8) 0.5164(6) 0.0633(10) Uani 1 1 d . . . . .
H2 H 0.168992 0.793778 0.524531 0.076 Uiso 1 1 calc R . . . .
C1 C 0.2598(3) 0.5435(6) 0.5936(6) 0.0590(9) Uani 1 1 d . . . . .
C6 C 0.4868(3) 0.5883(7) 0.4899(5) 0.0610(10) Uani 1 1 d . . . . .
H6 H 0.506047 0.450907 0.541684 0.073 Uiso 1 1 calc R . . . .
C7 C 0.5434(3) 0.7347(9) 0.4059(6) 0.0673(11) Uani 1 1 d . . . . .
H7 H 0.601459 0.695159 0.400158 0.081 Uiso 1 1 calc R . . . .
C9 C 0.4291(3) 1.0004(7) 0.3366(6) 0.0620(10) Uani 1 1 d . . . . .
H9 H 0.410340 1.138403 0.284757 0.074 Uiso 1 1 calc R . . . .
C8 C 0.5144(3) 0.9400(8) 0.3300(6) 0.0687(11) Uani 1 1 d . . . . .
H8 H 0.553189 1.037670 0.274181 0.082 Uiso 1 1 calc R . . . .

loop_
_atom_site_aniso_label
_atom_site_aniso_U_11
_atom_site_aniso_U_22
_atom_site_aniso_U_33
_atom_site_aniso_U_23
_atom_site_aniso_U_13
_atom_site_aniso_U_12
O2 0.0657(17) 0.0446(12) 0.0715(16) 0.0119(12) -0.0001(13) -0.0029(10)
O1 0.083(2) 0.0664(19) 0.099(2) 0.0076(17) 0.016(2) -0.0201(15)
C4 0.063(2) 0.0396(15) 0.0515(17) -0.0011(13) -0.0052(16) -0.0012(13)
C5 0.0600(19) 0.0404(17) 0.0514(18) -0.0014(13) -0.0017(15) -0.0040(12)
C3 0.067(2) 0.0479(17) 0.063(2) -0.0026(16) -0.0043(18) 0.0093(15)
C2 0.058(2) 0.061(2) 0.071(2) -0.0021(19) 0.0033(19) 0.0047(15)
C1 0.063(2) 0.0528(16) 0.062(2) -0.0034(18) 0.0042(17) -0.0098(17)
C6 0.063(2) 0.0511(17) 0.069(3) 0.0013(16) -0.0040(19) 0.0053(16)
C7 0.055(2) 0.077(2) 0.070(2) -0.010(2) 0.0012(18) -0.0011(18)
C9 0.074(2) 0.0523(19) 0.060(2) 0.0067(17) -0.005(2) -0.0070(15)
C8 0.070(3) 0.068(2) 0.067(2) 0.007(2) 0.004(2) -0.0141(19)

loop_
_atom_type_symbol
_atom_type_description
_atom_type_scat_dispersion_real
_atom_type_scat_dispersion_imag
_atom_type_scat_source
C C 0.0181 0.0091 'International Tables Vol C Tables 4.2.6.8 and 6.1.1.4'
H H 0.0000 0.0000 'International Tables Vol C Tables 4.2.6.8 and 6.1.1.4'
O O 0.0492 0.0322 'International Tables Vol C Tables 4.2.6.8 and 6.1.1.4'

loop_
_geom_angle_atom_site_label_1
_geom_angle_atom_site_label_2
_geom_angle_atom_site_label_3
_geom_angle
_geom_angle_site_symmetry_1
_geom_angle_site_symmetry_3
_geom_angle_publ_flag
C1 O2 C5 122.2(3) . . ?
C5 C4 C3 118.3(3) . . ?
C5 C4 C9 117.6(3) . . ?
C9 C4 C3 124.0(3) . . ?
O2 C5 C4 120.3(3) . . ?
C6 C5 O2 117.3(3) . . ?
C6 C5 C4 122.4(3) . . ?
C4 C3 H3 119.8 . . ?
C2 C3 C4 120.4(3) . . ?
C2 C3 H3 119.8 . . ?
C3 C2 H2 119.4 . . ?
C3 C2 C1 121.2(3) . . ?
C1 C2 H2 119.4 . . ?
O2 C1 C2 117.5(3) . . ?
O1 C1 O2 117.1(4) . . ?
O1 C1 C2 125.4(4) . . ?
C5 C6 H6 120.7 . . ?
C5 C6 C7 118.6(4) . . ?
C7 C6 H6 120.7 . . ?
C6 C7 H7 119.8 . . ?
C6 C7 C8 120.5(4) . . ?
C8 C7 H7 119.8 . . ?
C4 C9 H9 119.8 . . ?
C8 C9 C4 120.4(4) . . ?
C8 C9 H9 119.8 . . ?
C7 C8 H8 119.7 . . ?
C9 C8 C7 120.6(4) . . ?
C9 C8 H8 119.7 . . ?

loop_
_geom_bond_atom_site_label_1
_geom_bond_atom_site_label_2
_geom_bond_distance
_geom_bond_site_symmetry_2
_geom_bond_publ_flag
O2 C5 1.387(4) . ?
O2 C1 1.358(5) . ?
O1 C1 1.211(5) . ?
C4 C5 1.393(4) . ?
C4 C3 1.433(5) . ?
C4 C9 1.400(5) . ?
C5 C6 1.376(6) . ?
C3 H3 0.9300 . ?
C3 C2 1.338(6) . ?
C2 H2 0.9300 . ?
C2 C1 1.452(6) . ?
C6 H6 0.9300 . ?
C6 C7 1.379(6) . ?
C7 H7 0.9300 . ?
C7 C8 1.385(7) . ?
C9 H9 0.9300 . ?
C9 C8 1.369(6) . ?
C8 H8 0.9300 . ?
